data_4109670
loop_
_publ_author_name
'Holger Braunschweig'
'Thomas Kupfer'
'Matthias Lutz'
'Krzysztof Radacki'

_publ_contact_author_address
; Institut fuer Anorganische Chemie
Universitaet Wuerzburg
Am Hubland
97074 Wuerzburg, Germany
;
_publ_contact_author_email H.Braunschweig@mail.uni-wuerzburg.de
_publ_contact_author_fax +49-931-8884623
_publ_contact_author_name 'Prof. Dr. Holger Braunschweig'
_publ_contact_author_phone +49-931-8885260
_publ_section_title
;
 Ansa [1]Trochrocenophanes and Their Related Unstrained 1,1'-Disubstituted
 Counterparts: Synthesis and Electronic Structure
;
_journal_name_full 'Journal of the American Chemical Society'
_journal_page_first 8893
_journal_page_last 8906
_journal_paper_doi 10.1021/ja0724947
_journal_volume 129
_journal_year 2007
_chemical_formula_moiety 'C24 H38 B2 Cl2 Cr N2'
_chemical_formula_sum 'C24 H38 B2 Cl2 Cr N2'
_chemical_formula_weight 499.08
_chemical_name_common
;
?
;
_chemical_name_systematic
; 
?
;
_space_group_IT_number 4
_symmetry_cell_setting monoclinic
_symmetry_space_group_name_Hall 'P 2yb'
_symmetry_space_group_name_H-M 'P 1 21 1'
_atom_sites_solution_hydrogens geom
_atom_sites_solution_primary direct
_atom_sites_solution_secondary difmap
_audit_creation_method SHELXL-97
_cell_angle_alpha 90.00
_cell_angle_beta 99.7530(10)
_cell_angle_gamma 90.00
_cell_formula_units_Z 4
_cell_length_a 10.8739(2)
_cell_length_b 14.2066(3)
_cell_length_c 16.5281(4)
_cell_measurement_reflns_used 8707
_cell_measurement_temperature 100(2)
_cell_measurement_theta_max 25.97
_cell_measurement_theta_min 2.38
_cell_volume 2516.38(9)
_computing_cell_refinement 'Saint+ ver. 7.12A (Bruker AXS)'
_computing_data_collection 'APEX2 ver. 1.0-27 (Bruker AXS)'
_computing_data_reduction 'Saint+ ver. 7.12A (Bruker AXS)'
_computing_molecular_graphics 'XP ver. 5.1 (Bruker AXS, 1998)'
_computing_publication_material 'SHELXL-97 (Sheldrick, 1997)'
_computing_structure_refinement 'SHELXL-97 (Sheldrick, 1997)'
_computing_structure_solution 'SHELXS-97 (Sheldrick, 1990)'
_diffrn_ambient_temperature 100(2)
_diffrn_measured_fraction_theta_full 0.999
_diffrn_measured_fraction_theta_max 0.999
_diffrn_measurement_device_type 'CCD area detector'
_diffrn_measurement_method 'phi and omega scans'
_diffrn_radiation_monochromator 'multi-layer mirror'
_diffrn_radiation_source 'rotating anode'
_diffrn_radiation_type MoK\a
_diffrn_radiation_wavelength 0.71073
_diffrn_reflns_av_R_equivalents 0.0449
_diffrn_reflns_av_sigmaI/netI 0.0308
_diffrn_reflns_limit_h_max 13
_diffrn_reflns_limit_h_min -13
_diffrn_reflns_limit_k_max 17
_diffrn_reflns_limit_k_min -17
_diffrn_reflns_limit_l_max 20
_diffrn_reflns_limit_l_min -20
_diffrn_reflns_number 70901
_diffrn_reflns_theta_full 26.00
_diffrn_reflns_theta_max 26.02
_diffrn_reflns_theta_min 1.25
_exptl_absorpt_coefficient_mu 0.682
_exptl_absorpt_correction_T_max 0.98
_exptl_absorpt_correction_T_min 0.91
_exptl_absorpt_correction_type multi-scan
_exptl_absorpt_process_details 'Sadabs 2004/1 (Brucker Nonius 2004)'
_exptl_crystal_colour green
_exptl_crystal_density_diffrn 1.317
_exptl_crystal_description plate
_exptl_crystal_F_000 1056
_exptl_crystal_size_max 0.12
_exptl_crystal_size_mid 0.08
_exptl_crystal_size_min 0.03
_refine_diff_density_max 0.555
_refine_diff_density_min -0.290
_refine_diff_density_rms 0.054
_refine_ls_abs_structure_details 'Flack H D (1983), Acta Cryst. A39, 876-881'
_refine_ls_abs_structure_Flack 0.010(12)
_refine_ls_extinction_method none
_refine_ls_goodness_of_fit_ref 1.091
_refine_ls_hydrogen_treatment constr
_refine_ls_matrix_type full
_refine_ls_number_parameters 559
_refine_ls_number_reflns 9914
_refine_ls_number_restraints 1
_refine_ls_restrained_S_all 1.091
_refine_ls_R_factor_all 0.0302
_refine_ls_R_factor_gt 0.0286
_refine_ls_shift/su_max 0.002
_refine_ls_shift/su_mean 0.000
_refine_ls_structure_factor_coef Fsqd
_refine_ls_weighting_details 'calc w=1/[\s^2^(Fo^2^)+(0.0223P)^2^+2.1102P] where P=(Fo^2^+2Fc^2^)/3'
_refine_ls_weighting_scheme calc
_refine_ls_wR_factor_gt 0.0703
_refine_ls_wR_factor_ref 0.0709
_reflns_number_gt 9563
_reflns_number_total 9914
_reflns_threshold_expression >2sigma(I)
_cod_data_source_file ja0724947si20070410_071738.cif
_cod_data_source_block new
_cod_original_sg_symbol_Hall 'P 2yb '
_cod_database_code 4109670

loop_
_symmetry_equiv_pos_as_xyz
'x, y, z'
'-x, y+1/2, -z'

loop_
_atom_site_label
_atom_site_type_symbol
_atom_site_fract_x
_atom_site_fract_y
_atom_site_fract_z
_atom_site_U_iso_or_equiv
_atom_site_adp_type
_atom_site_occupancy
_atom_site_symmetry_multiplicity
_atom_site_calc_flag
_atom_site_refinement_flags
Cr1 Cr 0.71820(3) 0.78523(2) 0.30496(2) 0.00995(8) Uani 1 1 d .
Cl1 Cl 0.65349(5) 0.51981(4) 0.36393(4) 0.01661(12) Uani 1 1 d .
N1 N 0.40365(18) 0.57192(13) 0.33635(12) 0.0125(4) Uani 1 1 d .
B1 B 0.5264(2) 0.60347(19) 0.34751(16) 0.0112(5) Uani 1 1 d .
Cr2 Cr -0.08252(3) 0.27483(3) 0.32962(2) 0.01022(8) Uani 1 1 d .
Cl2 Cl 0.68067(5) 0.90781(4) 0.08833(4) 0.01684(13) Uani 1 1 d .
B2 B 0.6905(2) 0.7816(2) 0.10925(16) 0.0132(5) Uani 1 1 d .
N2 N 0.61842(18) 0.71999(14) 0.05476(13) 0.0132(4) Uani 1 1 d .
Cl3 Cl 0.02013(5) 0.00492(4) 0.37743(4) 0.01844(13) Uani 1 1 d .
N3 N 0.25285(18) 0.06500(13) 0.35122(12) 0.0115(4) Uani 1 1 d .
B3 B 0.1357(2) 0.09291(19) 0.36540(16) 0.0116(5) Uani 1 1 d .
Cl4 Cl -0.13058(6) 0.41421(4) 0.11807(4) 0.01815(13) Uani 1 1 d .
N4 N -0.08407(18) 0.22971(14) 0.07640(12) 0.0137(4) Uani 1 1 d .
B4 B -0.1325(2) 0.2868(2) 0.13173(16) 0.0147(5) Uani 1 1 d .
C11 C 0.5658(2) 0.71033(17) 0.34949(15) 0.0118(5) Uani 1 1 d .
C12 C 0.5173(2) 0.76610(17) 0.27916(14) 0.0130(5) Uani 1 1 d .
H12A H 0.4564 0.7357 0.2398 0.016 Uiso 1 1 calc R
C13 C 0.5457(2) 0.85849(17) 0.25939(16) 0.0149(5) Uani 1 1 d .
H13A H 0.5002 0.8816 0.2092 0.018 Uiso 1 1 calc R
C14 C 0.6318(2) 0.92241(17) 0.30293(16) 0.0161(5) Uani 1 1 d .
H14A H 0.6399 0.9813 0.2772 0.019 Uiso 1 1 calc R
C15 C 0.7071(2) 0.90891(18) 0.38016(15) 0.0171(5) Uani 1 1 d .
H15A H 0.7581 0.9608 0.4008 0.020 Uiso 1 1 calc R
C16 C 0.7166(2) 0.82937(17) 0.43033(15) 0.0148(5) Uani 1 1 d .
H16A H 0.7713 0.8353 0.4814 0.018 Uiso 1 1 calc R
C17 C 0.6569(2) 0.74159(17) 0.41605(15) 0.0131(5) Uani 1 1 d .
H17A H 0.6814 0.6959 0.4576 0.016 Uiso 1 1 calc R
C21 C 0.7834(2) 0.75551(16) 0.18865(14) 0.0124(5) Uani 1 1 d .
C22 C 0.8664(2) 0.82103(17) 0.23608(14) 0.0133(5) Uani 1 1 d .
H22A H 0.8818 0.8836 0.2201 0.016 Uiso 1 1 calc R
C23 C 0.9216(2) 0.7779(2) 0.31017(13) 0.0139(5) Uani 1 1 d .
H23A H 0.9806 0.8061 0.3521 0.017 Uiso 1 1 calc R
C24 C 0.8741(2) 0.68592(17) 0.31133(15) 0.0132(5) Uani 1 1 d .
H24A H 0.8948 0.6415 0.3544 0.016 Uiso 1 1 calc R
C25 C 0.7905(2) 0.67115(17) 0.23742(14) 0.0124(5) Uani 1 1 d .
H25A H 0.7460 0.6146 0.2222 0.015 Uiso 1 1 calc R
C31 C 0.0926(2) 0.19804(16) 0.37437(15) 0.0111(5) Uani 1 1 d .
C32 C 0.0264(2) 0.21791(18) 0.43941(15) 0.0141(5) Uani 1 1 d .
H32A H 0.0196 0.1665 0.4752 0.017 Uiso 1 1 calc R
C33 C -0.0306(2) 0.30178(19) 0.45918(15) 0.0188(5) Uani 1 1 d .
H33A H -0.0659 0.2995 0.5079 0.023 Uiso 1 1 calc R
C34 C -0.0431(2) 0.38836(18) 0.41754(16) 0.0203(6) Uani 1 1 d .
H34A H -0.0869 0.4361 0.4411 0.024 Uiso 1 1 calc R
C35 C 0.0013(2) 0.41311(18) 0.34515(16) 0.0195(5) Uani 1 1 d .
H35A H -0.0177 0.4750 0.3251 0.023 Uiso 1 1 calc R
C36 C 0.0704(2) 0.35720(17) 0.29909(16) 0.0152(5) Uani 1 1 d .
H36A H 0.0943 0.3872 0.2528 0.018 Uiso 1 1 calc R
C37 C 0.1094(2) 0.26265(16) 0.31177(14) 0.0125(5) Uani 1 1 d .
H37A H 0.1542 0.2384 0.2718 0.015 Uiso 1 1 calc R
C41 C -0.1933(2) 0.25524(16) 0.20656(14) 0.0126(5) Uani 1 1 d .
C42 C -0.1839(2) 0.16754(17) 0.25058(14) 0.0131(5) Uani 1 1 d .
H42A H -0.1456 0.1119 0.2347 0.016 Uiso 1 1 calc R
C43 C -0.2401(2) 0.17693(17) 0.32096(15) 0.0153(5) Uani 1 1 d .
H43A H -0.2465 0.1293 0.3603 0.018 Uiso 1 1 calc R
C44 C -0.2856(2) 0.27078(19) 0.32234(14) 0.0150(5) Uani 1 1 d .
H44A H -0.3275 0.2970 0.3630 0.018 Uiso 1 1 calc R
C45 C -0.2574(2) 0.31763(17) 0.25301(15) 0.0138(5) Uani 1 1 d .
H45A H -0.2778 0.3813 0.2391 0.017 Uiso 1 1 calc R
C51 C 0.3620(2) 0.47142(17) 0.32839(15) 0.0138(5) Uani 1 1 d .
H51A H 0.2689 0.4733 0.3218 0.017 Uiso 1 1 calc R
C52 C 0.3907(3) 0.42618(19) 0.25057(17) 0.0206(6) Uani 1 1 d .
H52A H 0.3597 0.4665 0.2034 0.031 Uiso 1 1 calc R
H52B H 0.3499 0.3645 0.2430 0.031 Uiso 1 1 calc R
H52C H 0.4812 0.4182 0.2550 0.031 Uiso 1 1 calc R
C53 C 0.4051(2) 0.41325(19) 0.40495(16) 0.0203(5) Uani 1 1 d .
H53A H 0.3831 0.4457 0.4528 0.030 Uiso 1 1 calc R
H53B H 0.4958 0.4049 0.4124 0.030 Uiso 1 1 calc R
H53C H 0.3644 0.3515 0.3990 0.030 Uiso 1 1 calc R
C54 C 0.2985(2) 0.63921(17) 0.33398(15) 0.0152(5) Uani 1 1 d .
H54A H 0.3360 0.7036 0.3397 0.018 Uiso 1 1 calc R
C55 C 0.2092(2) 0.63758(19) 0.25198(17) 0.0218(6) Uani 1 1 d .
H55A H 0.2565 0.6466 0.2071 0.033 Uiso 1 1 calc R
H55B H 0.1478 0.6883 0.2509 0.033 Uiso 1 1 calc R
H55C H 0.1659 0.5768 0.2454 0.033 Uiso 1 1 calc R
C56 C 0.2302(2) 0.62547(19) 0.40698(16) 0.0193(5) Uani 1 1 d .
H56A H 0.2906 0.6270 0.4582 0.029 Uiso 1 1 calc R
H56B H 0.1872 0.5646 0.4019 0.029 Uiso 1 1 calc R
H56C H 0.1690 0.6760 0.4075 0.029 Uiso 1 1 calc R
C57 C 0.6477(2) 0.61787(17) 0.05680(15) 0.0154(5) Uani 1 1 d .
H57A H 0.7301 0.6103 0.0936 0.018 Uiso 1 1 calc R
C58 C 0.6638(3) 0.58001(19) -0.02701(16) 0.0218(6) Uani 1 1 d .
H58A H 0.7245 0.6189 -0.0494 0.033 Uiso 1 1 calc R
H58B H 0.5834 0.5819 -0.0642 0.033 Uiso 1 1 calc R
H58C H 0.6937 0.5149 -0.0213 0.033 Uiso 1 1 calc R
C59 C 0.5538(2) 0.56001(18) 0.09468(17) 0.0213(6) Uani 1 1 d .
H59A H 0.5457 0.5865 0.1483 0.032 Uiso 1 1 calc R
H59B H 0.5828 0.4947 0.1016 0.032 Uiso 1 1 calc R
H59C H 0.4725 0.5617 0.0585 0.032 Uiso 1 1 calc R
C60 C 0.5050(2) 0.74554(17) -0.00601(15) 0.0169(5) Uani 1 1 d .
H60A H 0.4642 0.6847 -0.0257 0.020 Uiso 1 1 calc R
C61 C 0.5354(2) 0.7950(2) -0.08168(15) 0.0228(6) Uani 1 1 d .
H61A H 0.5969 0.7580 -0.1050 0.034 Uiso 1 1 calc R
H61B H 0.5697 0.8576 -0.0664 0.034 Uiso 1 1 calc R
H61C H 0.4592 0.8014 -0.1225 0.034 Uiso 1 1 calc R
C62 C 0.4099(2) 0.7995(2) 0.03432(16) 0.0226(6) Uani 1 1 d .
H62A H 0.3936 0.7648 0.0827 0.034 Uiso 1 1 calc R
H62B H 0.3320 0.8062 -0.0049 0.034 Uiso 1 1 calc R
H62C H 0.4430 0.8620 0.0510 0.034 Uiso 1 1 calc R
C71 C 0.2930(2) -0.03349(17) 0.33784(16) 0.0139(5) Uani 1 1 d .
H71A H 0.3814 -0.0287 0.3287 0.017 Uiso 1 1 calc R
C72 C 0.2966(2) -0.09593(18) 0.41345(16) 0.0193(5) Uani 1 1 d .
H72A H 0.3442 -0.0643 0.4615 0.029 Uiso 1 1 calc R
H72B H 0.3366 -0.1560 0.4046 0.029 Uiso 1 1 calc R
H72C H 0.2113 -0.1075 0.4228 0.029 Uiso 1 1 calc R
C73 C 0.2207(2) -0.07750(18) 0.25978(16) 0.0196(5) Uani 1 1 d .
H73A H 0.2212 -0.0344 0.2135 0.029 Uiso 1 1 calc R
H73B H 0.1344 -0.0892 0.2670 0.029 Uiso 1 1 calc R
H73C H 0.2600 -0.1371 0.2487 0.029 Uiso 1 1 calc R
C74 C 0.3546(2) 0.13507(17) 0.35040(15) 0.0132(5) Uani 1 1 d .
H74A H 0.3208 0.1978 0.3633 0.016 Uiso 1 1 calc R
C75 C 0.4671(2) 0.11516(17) 0.41664(15) 0.0153(5) Uani 1 1 d .
H75A H 0.4400 0.1103 0.4701 0.023 Uiso 1 1 calc R
H75B H 0.5276 0.1665 0.4181 0.023 Uiso 1 1 calc R
H75C H 0.5061 0.0558 0.4043 0.023 Uiso 1 1 calc R
C76 C 0.3920(2) 0.14320(19) 0.26582(16) 0.0196(6) Uani 1 1 d .
H76A H 0.3177 0.1556 0.2247 0.029 Uiso 1 1 calc R
H76B H 0.4308 0.0842 0.2525 0.029 Uiso 1 1 calc R
H76C H 0.4515 0.1950 0.2659 0.029 Uiso 1 1 calc R
C77 C 0.0025(2) 0.25921(18) 0.02062(14) 0.0165(5) Uani 1 1 d .
H77A H 0.0347 0.1999 -0.0008 0.020 Uiso 1 1 calc R
C78 C -0.0608(3) 0.31353(19) -0.05413(16) 0.0234(6) Uani 1 1 d .
H78A H -0.1333 0.2781 -0.0816 0.035 Uiso 1 1 calc R
H78B H -0.0018 0.3226 -0.0922 0.035 Uiso 1 1 calc R
H78C H -0.0880 0.3750 -0.0369 0.035 Uiso 1 1 calc R
C79 C 0.1168(2) 0.3111(2) 0.06672(17) 0.0235(6) Uani 1 1 d .
H79A H 0.1548 0.2737 0.1142 0.035 Uiso 1 1 calc R
H79B H 0.0910 0.3724 0.0854 0.035 Uiso 1 1 calc R
H79C H 0.1777 0.3205 0.0300 0.035 Uiso 1 1 calc R
C80 C -0.1120(2) 0.12713(17) 0.07286(15) 0.0159(5) Uani 1 1 d .
H80A H -0.1805 0.1168 0.1054 0.019 Uiso 1 1 calc R
C81 C -0.1608(3) 0.09254(19) -0.01432(16) 0.0226(6) Uani 1 1 d .
H81A H -0.2321 0.1312 -0.0388 0.034 Uiso 1 1 calc R
H81B H -0.1870 0.0267 -0.0125 0.034 Uiso 1 1 calc R
H81C H -0.0944 0.0976 -0.0475 0.034 Uiso 1 1 calc R
C82 C 0.0000(3) 0.06935(18) 0.11444(17) 0.0216(6) Uani 1 1 d .
H82A H 0.0287 0.0937 0.1699 0.032 Uiso 1 1 calc R
H82B H 0.0677 0.0741 0.0823 0.032 Uiso 1 1 calc R
H82C H -0.0247 0.0033 0.1177 0.032 Uiso 1 1 calc R

loop_
_atom_site_aniso_label
_atom_site_aniso_U_11
_atom_site_aniso_U_22
_atom_site_aniso_U_33
_atom_site_aniso_U_23
_atom_site_aniso_U_13
_atom_site_aniso_U_12
Cr1 0.00856(17) 0.00878(18) 0.01293(18) -0.00009(16) 0.00305(13) -0.00057(15)
Cl1 0.0134(3) 0.0118(3) 0.0251(3) 0.0028(2) 0.0044(2) 0.0018(2)
N1 0.0117(10) 0.0090(10) 0.0176(11) -0.0032(8) 0.0049(8) -0.0017(8)
B1 0.0114(13) 0.0128(13) 0.0105(13) -0.0018(10) 0.0048(10) 0.0007(10)
Cr2 0.00818(17) 0.00959(18) 0.01268(18) -0.00221(16) 0.00115(13) 0.00147(14)
Cl2 0.0202(3) 0.0119(3) 0.0187(3) 0.0041(2) 0.0040(2) -0.0008(2)
B2 0.0142(12) 0.0103(12) 0.0169(13) 0.0029(12) 0.0079(10) 0.0017(11)
N2 0.0118(10) 0.0118(10) 0.0153(11) 0.0036(8) 0.0004(8) -0.0008(8)
Cl3 0.0126(3) 0.0131(3) 0.0311(3) 0.0028(2) 0.0078(2) -0.0010(2)
N3 0.0100(10) 0.0093(10) 0.0154(10) -0.0019(8) 0.0027(8) 0.0002(7)
B3 0.0117(13) 0.0128(13) 0.0111(13) 0.0010(10) 0.0040(10) -0.0033(10)
Cl4 0.0223(3) 0.0110(3) 0.0207(3) 0.0020(2) 0.0026(2) 0.0022(2)
N4 0.0129(10) 0.0135(10) 0.0151(10) 0.0018(8) 0.0036(8) -0.0006(8)
B4 0.0121(12) 0.0107(13) 0.0192(13) -0.0002(12) -0.0033(10) 0.0013(11)
C11 0.0086(11) 0.0122(12) 0.0161(12) -0.0009(9) 0.0064(9) -0.0012(9)
C12 0.0074(10) 0.0163(12) 0.0153(11) -0.0007(10) 0.0023(9) 0.0002(9)
C13 0.0099(11) 0.0145(12) 0.0211(13) 0.0013(10) 0.0055(10) 0.0057(9)
C14 0.0153(12) 0.0100(12) 0.0256(14) -0.0001(10) 0.0111(10) 0.0011(10)
C15 0.0135(12) 0.0144(12) 0.0253(13) -0.0059(11) 0.0089(10) -0.0014(10)
C16 0.0134(12) 0.0174(12) 0.0148(12) -0.0078(10) 0.0061(10) -0.0003(10)
C17 0.0129(12) 0.0167(12) 0.0114(12) 0.0001(9) 0.0066(9) -0.0024(9)
C21 0.0098(11) 0.0124(12) 0.0170(12) -0.0016(9) 0.0080(9) -0.0005(9)
C22 0.0093(11) 0.0153(12) 0.0165(12) -0.0023(10) 0.0060(9) -0.0007(9)
C23 0.0070(10) 0.0207(12) 0.0143(11) -0.0026(11) 0.0028(8) 0.0020(10)
C24 0.0118(12) 0.0154(12) 0.0132(12) 0.0007(10) 0.0043(9) 0.0043(9)
C25 0.0117(12) 0.0122(12) 0.0137(12) 0.0000(9) 0.0036(9) 0.0011(9)
C31 0.0060(11) 0.0109(12) 0.0153(12) -0.0005(9) -0.0019(9) 0.0003(9)
C32 0.0109(12) 0.0194(13) 0.0108(12) -0.0014(10) -0.0019(9) 0.0024(10)
C33 0.0161(12) 0.0273(15) 0.0111(11) -0.0078(10) -0.0034(9) 0.0058(10)
C34 0.0161(13) 0.0182(13) 0.0243(14) -0.0120(11) -0.0034(11) 0.0018(10)
C35 0.0160(12) 0.0088(12) 0.0305(14) -0.0051(11) -0.0056(11) -0.0003(10)
C36 0.0087(11) 0.0132(12) 0.0224(13) -0.0003(10) -0.0011(10) -0.0013(9)
C37 0.0055(10) 0.0140(12) 0.0171(12) -0.0017(10) -0.0005(9) 0.0005(9)
C41 0.0069(11) 0.0124(12) 0.0164(12) -0.0020(9) -0.0038(9) -0.0007(9)
C42 0.0109(11) 0.0109(12) 0.0165(12) -0.0010(10) -0.0007(9) -0.0021(9)
C43 0.0129(12) 0.0144(12) 0.0191(13) -0.0027(10) 0.0035(10) -0.0032(9)
C44 0.0076(10) 0.0182(13) 0.0189(12) -0.0050(11) 0.0010(9) -0.0014(10)
C45 0.0074(11) 0.0156(12) 0.0163(12) -0.0037(10) -0.0034(9) 0.0012(9)
C51 0.0121(12) 0.0107(11) 0.0188(13) -0.0015(10) 0.0032(10) -0.0031(9)
C52 0.0234(14) 0.0152(13) 0.0241(14) -0.0065(11) 0.0069(11) -0.0030(11)
C53 0.0250(14) 0.0146(13) 0.0225(13) 0.0014(11) 0.0077(11) -0.0065(11)
C54 0.0116(12) 0.0124(12) 0.0229(13) -0.0022(10) 0.0068(10) -0.0006(9)
C55 0.0173(13) 0.0206(14) 0.0277(15) 0.0046(12) 0.0047(11) 0.0008(11)
C56 0.0151(12) 0.0206(13) 0.0244(14) -0.0057(11) 0.0093(11) -0.0023(10)
C57 0.0163(12) 0.0138(12) 0.0155(12) 0.0011(10) 0.0012(10) 0.0000(10)
C58 0.0241(14) 0.0207(14) 0.0196(14) -0.0030(11) 0.0011(11) 0.0023(11)
C59 0.0226(14) 0.0160(13) 0.0241(14) 0.0014(11) 0.0003(11) -0.0050(10)
C60 0.0151(12) 0.0169(13) 0.0170(12) -0.0013(10) -0.0015(10) 0.0008(10)
C61 0.0216(13) 0.0261(15) 0.0188(13) 0.0019(11) -0.0022(10) 0.0008(11)
C62 0.0125(12) 0.0293(16) 0.0246(14) 0.0036(12) -0.0012(10) 0.0031(11)
C71 0.0099(12) 0.0112(11) 0.0212(13) -0.0028(10) 0.0043(10) 0.0014(9)
C72 0.0203(13) 0.0126(12) 0.0242(13) 0.0010(11) 0.0016(11) 0.0064(10)
C73 0.0189(13) 0.0144(13) 0.0244(14) -0.0040(11) 0.0006(11) 0.0022(11)
C74 0.0116(11) 0.0111(11) 0.0173(12) -0.0003(9) 0.0035(10) 0.0001(9)
C75 0.0128(12) 0.0155(12) 0.0180(13) -0.0020(10) 0.0043(10) 0.0002(9)
C76 0.0156(13) 0.0194(13) 0.0242(14) 0.0029(11) 0.0048(11) 0.0008(10)
C77 0.0191(12) 0.0163(13) 0.0167(12) 0.0036(10) 0.0105(10) 0.0002(10)
C78 0.0282(15) 0.0221(14) 0.0216(14) 0.0054(11) 0.0087(11) 0.0006(11)
C79 0.0201(13) 0.0261(15) 0.0266(14) 0.0007(11) 0.0104(11) -0.0012(11)
C80 0.0208(13) 0.0124(12) 0.0164(12) -0.0008(10) 0.0082(10) -0.0008(10)
C81 0.0299(15) 0.0173(13) 0.0221(14) -0.0050(11) 0.0087(12) -0.0053(11)
C82 0.0246(14) 0.0158(13) 0.0269(14) 0.0054(11) 0.0115(12) 0.0066(11)

loop_
_atom_type_symbol
_atom_type_description
_atom_type_scat_dispersion_real
_atom_type_scat_dispersion_imag
_atom_type_scat_source
C C 0.0033 0.0016 'International Tables Vol C Tables 4.2.6.8 and 6.1.1.4'
H H 0.0000 0.0000 'International Tables Vol C Tables 4.2.6.8 and 6.1.1.4'
B B 0.0013 0.0007 'International Tables Vol C Tables 4.2.6.8 and 6.1.1.4'
N N 0.0061 0.0033 'International Tables Vol C Tables 4.2.6.8 and 6.1.1.4'
Cl Cl 0.1484 0.1585 'International Tables Vol C Tables 4.2.6.8 and 6.1.1.4'
Cr Cr 0.3209 0.6236 'International Tables Vol C Tables 4.2.6.8 and 6.1.1.4'

loop_
_geom_angle_atom_site_label_1
_geom_angle_atom_site_label_2
_geom_angle_atom_site_label_3
_geom_angle
C17 Cr1 C14 94.39(9)
C17 Cr1 C13 93.44(9)
C14 Cr1 C13 38.07(9)
C17 Cr1 C15 71.84(9)
C14 Cr1 C15 37.96(10)
C13 Cr1 C15 71.38(9)
C17 Cr1 C16 38.06(9)
C14 Cr1 C16 71.35(9)
C13 Cr1 C16 92.69(9)
C15 Cr1 C16 37.54(9)
C17 Cr1 C12 71.59(9)
C14 Cr1 C12 71.92(9)
C13 Cr1 C12 37.66(9)
C15 Cr1 C12 93.57(9)
C16 Cr1 C12 93.07(9)
C17 Cr1 C22 151.13(9)
C14 Cr1 C22 97.99(9)
C13 Cr1 C22 112.25(9)
C15 Cr1 C22 103.17(9)
C16 Cr1 C22 123.83(9)
C12 Cr1 C22 137.16(9)
C17 Cr1 C25 114.37(9)
C14 Cr1 C25 148.51(9)
C13 Cr1 C25 122.92(9)
C15 Cr1 C25 162.31(9)
C16 Cr1 C25 139.78(9)
C12 Cr1 C25 104.10(9)
C22 Cr1 C25 63.00(9)
C17 Cr1 C24 97.04(9)
C14 Cr1 C24 155.61(9)
C13 Cr1 C24 160.43(9)
C15 Cr1 C24 127.69(9)
C16 Cr1 C24 105.74(9)
C12 Cr1 C24 132.26(9)
C22 Cr1 C24 62.78(9)
C25 Cr1 C24 37.51(9)
C17 Cr1 C11 38.14(9)
C14 Cr1 C11 95.24(9)
C13 Cr1 C11 72.03(9)
C15 Cr1 C11 94.70(9)
C16 Cr1 C11 72.04(9)
C12 Cr1 C11 38.25(9)
C22 Cr1 C11 162.07(9)
C25 Cr1 C11 99.71(9)
C24 Cr1 C11 107.02(9)
C17 Cr1 C21 152.15(9)
C14 Cr1 C21 111.29(9)
C13 Cr1 C21 100.18(9)
C15 Cr1 C21 135.59(9)
C16 Cr1 C21 161.23(9)
C12 Cr1 C21 105.48(9)
C22 Cr1 C21 38.17(9)
C25 Cr1 C21 38.29(8)
C24 Cr1 C21 63.75(9)
C11 Cr1 C21 124.92(9)
C17 Cr1 C23 114.09(9)
C14 Cr1 C23 118.32(10)
C13 Cr1 C23 147.31(10)
C15 Cr1 C23 99.73(9)
C16 Cr1 C23 98.44(9)
C12 Cr1 C23 166.60(9)
C22 Cr1 C23 37.48(9)
C25 Cr1 C23 62.58(9)
C24 Cr1 C23 37.33(10)
C11 Cr1 C23 140.66(9)
C21 Cr1 C23 63.55(9)
B1 N1 C54 120.90(19)
B1 N1 C51 126.1(2)
C54 N1 C51 113.02(18)
N1 B1 C11 124.4(2)
N1 B1 Cl1 120.02(19)
C11 B1 Cl1 115.60(18)
C32 Cr2 C33 38.16(9)
C32 Cr2 C36 93.73(9)
C33 Cr2 C36 93.06(10)
C32 Cr2 C35 94.63(10)
C33 Cr2 C35 71.73(10)
C36 Cr2 C35 37.86(10)
C32 Cr2 C37 71.26(9)
C33 Cr2 C37 93.06(9)
C36 Cr2 C37 38.16(9)
C35 Cr2 C37 72.05(9)
C32 Cr2 C34 72.27(10)
C33 Cr2 C34 37.96(10)
C36 Cr2 C34 71.37(10)
C35 Cr2 C34 37.99(10)
C37 Cr2 C34 93.74(9)
C32 Cr2 C42 113.14(9)
C33 Cr2 C42 137.76(10)
C36 Cr2 C42 124.68(9)
C35 Cr2 C42 149.99(10)
C37 Cr2 C42 105.28(9)
C34 Cr2 C42 160.98(9)
C32 Cr2 C45 153.50(9)
C33 Cr2 C45 125.63(9)
C36 Cr2 C45 110.02(9)
C35 Cr2 C45 97.12(9)
C37 Cr2 C45 135.08(9)
C34 Cr2 C45 103.64(9)
C42 Cr2 C45 62.97(9)
C32 Cr2 C44 116.26(9)
C33 Cr2 C44 98.70(9)
C36 Cr2 C44 144.00(10)
C35 Cr2 C44 115.53(10)
C37 Cr2 C44 167.56(9)
C34 Cr2 C44 98.03(10)
C42 Cr2 C44 63.04(9)
C45 Cr2 C44 37.41(9)
C32 Cr2 C43 97.43(10)
C33 Cr2 C43 104.35(10)
C36 Cr2 C43 162.10(9)
C35 Cr2 C43 153.26(9)
C37 Cr2 C43 134.55(9)
C34 Cr2 C43 125.47(10)
C42 Cr2 C43 37.59(9)
C45 Cr2 C43 62.93(9)
C44 Cr2 C43 37.89(9)
C32 Cr2 C41 150.49(9)
C33 Cr2 C41 162.19(9)
C36 Cr2 C41 100.09(9)
C35 Cr2 C41 112.25(9)
C37 Cr2 C41 104.70(9)
C34 Cr2 C41 136.92(9)
C42 Cr2 C41 38.32(9)
C45 Cr2 C41 38.04(9)
C44 Cr2 C41 63.69(9)
C43 Cr2 C41 63.87(9)
C32 Cr2 C31 37.97(9)
C33 Cr2 C31 71.90(9)
C36 Cr2 C31 72.08(9)
C35 Cr2 C31 94.97(9)
C37 Cr2 C31 37.81(9)
C34 Cr2 C31 94.68(9)
C42 Cr2 C31 100.06(9)
C45 Cr2 C31 161.29(9)
C44 Cr2 C31 143.92(9)
C43 Cr2 C31 109.16(9)
C41 Cr2 C31 123.57(9)
N2 B2 C21 127.3(2)
N2 B2 Cl2 118.99(18)
C21 B2 Cl2 113.71(18)
B2 N2 C57 120.2(2)
B2 N2 C60 126.1(2)
C57 N2 C60 113.65(19)
B3 N3 C74 120.90(19)
B3 N3 C71 126.2(2)
C74 N3 C71 112.84(18)
N3 B3 C31 125.5(2)
N3 B3 Cl3 119.67(19)
C31 B3 Cl3 114.85(17)
B4 N4 C77 126.5(2)
B4 N4 C80 120.0(2)
C77 N4 C80 113.49(19)
N4 B4 C41 127.7(2)
N4 B4 Cl4 118.91(19)
C41 B4 Cl4 113.39(18)
C17 C11 C12 124.6(2)
C17 C11 B1 117.9(2)
C12 C11 B1 117.0(2)
C17 C11 Cr1 69.02(13)
C12 C11 Cr1 69.83(13)
B1 C11 Cr1 132.59(16)
C13 C12 C11 130.0(2)
C13 C12 Cr1 70.97(13)
C11 C12 Cr1 71.93(13)
C13 C12 H12A 115.0
C11 C12 H12A 115.0
Cr1 C12 H12A 138.9
C12 C13 C14 129.6(2)
C12 C13 Cr1 71.36(14)
C14 C13 Cr1 70.80(14)
C12 C13 H13A 115.2
C14 C13 H13A 115.2
Cr1 C13 H13A 139.7
C15 C14 C13 127.5(2)
C15 C14 Cr1 71.25(14)
C13 C14 Cr1 71.13(14)
C15 C14 H14A 116.3
C13 C14 H14A 116.3
Cr1 C14 H14A 136.8
C16 C15 C14 128.5(2)
C16 C15 Cr1 71.25(14)
C14 C15 Cr1 70.79(14)
C16 C15 H15A 115.7
C14 C15 H15A 115.7
Cr1 C15 H15A 138.5
C15 C16 C17 129.2(2)
C15 C16 Cr1 71.21(14)
C17 C16 Cr1 70.21(14)
C15 C16 H16A 115.4
C17 C16 H16A 115.4
Cr1 C16 H16A 140.4
C16 C17 C11 130.4(2)
C16 C17 Cr1 71.72(14)
C11 C17 Cr1 72.84(13)
C16 C17 H17A 114.8
C11 C17 H17A 114.8
Cr1 C17 H17A 136.5
C22 C21 C25 105.4(2)
C22 C21 B2 124.3(2)
C25 C21 B2 129.5(2)
C22 C21 Cr1 70.35(13)
C25 C21 Cr1 70.43(13)
B2 C21 Cr1 115.54(15)
C23 C22 C21 109.2(2)
C23 C22 Cr1 71.87(13)
C21 C22 Cr1 71.47(13)
C23 C22 H22A 125.4
C21 C22 H22A 125.4
Cr1 C22 H22A 122.9
C24 C23 C22 108.2(2)
C24 C23 Cr1 71.09(13)
C22 C23 Cr1 70.65(13)
C24 C23 H23A 125.9
C22 C23 H23A 125.9
Cr1 C23 H23A 124.0
C23 C24 C25 108.1(2)
C23 C24 Cr1 71.58(13)
C25 C24 Cr1 71.01(13)
C23 C24 H24A 125.9
C25 C24 H24A 125.9
Cr1 C24 H24A 123.1
C24 C25 C21 109.1(2)
C24 C25 Cr1 71.47(13)
C21 C25 Cr1 71.28(13)
C24 C25 H25A 125.5
C21 C25 H25A 125.5
Cr1 C25 H25A 123.4
C37 C31 C32 124.6(2)
C37 C31 B3 117.8(2)
C32 C31 B3 117.1(2)
C37 C31 Cr2 69.30(13)
C32 C31 Cr2 68.70(13)
B3 C31 Cr2 133.45(16)
C33 C32 C31 130.1(2)
C33 C32 Cr2 71.09(14)
C31 C32 Cr2 73.33(14)
C33 C32 H32A 114.9
C31 C32 H32A 114.9
Cr2 C32 H32A 136.4
C34 C33 C32 129.6(2)
C34 C33 Cr2 71.42(14)
C32 C33 Cr2 70.75(14)
C34 C33 H33A 115.2
C32 C33 H33A 115.2
Cr2 C33 H33A 139.6
C33 C34 C35 128.0(2)
C33 C34 Cr2 70.62(14)
C35 C34 Cr2 70.93(14)
C33 C34 H34A 116.0
C35 C34 H34A 116.0
Cr2 C34 H34A 138.7
C36 C35 C34 127.7(2)
C36 C35 Cr2 71.02(14)
C34 C35 Cr2 71.08(15)
C36 C35 H35A 116.1
C34 C35 H35A 116.1
Cr2 C35 H35A 137.5
C35 C36 C37 129.2(2)
C35 C36 Cr2 71.12(14)
C37 C36 Cr2 71.00(14)
C35 C36 H36A 115.4
C37 C36 H36A 115.4
Cr2 C36 H36A 139.2
C36 C37 C31 130.6(2)
C36 C37 Cr2 70.84(14)
C31 C37 Cr2 72.89(13)
C36 C37 H37A 114.7
C31 C37 H37A 114.7
Cr2 C37 H37A 138.1
C45 C41 C42 105.4(2)
C45 C41 B4 123.9(2)
C42 C41 B4 130.1(2)
C45 C41 Cr2 70.43(13)
C42 C41 Cr2 70.15(13)
B4 C41 Cr2 117.14(15)
C43 C42 C41 109.4(2)
C43 C42 Cr2 71.66(14)
C41 C42 Cr2 71.53(13)
C43 C42 H42A 125.3
C41 C42 H42A 125.3
Cr2 C42 H42A 123.1
C42 C43 C44 107.6(2)
C42 C43 Cr2 70.75(14)
C44 C43 Cr2 71.01(13)
C42 C43 H43A 126.2
C44 C43 H43A 126.2
Cr2 C43 H43A 123.7
C45 C44 C43 107.9(2)
C45 C44 Cr2 71.03(13)
C43 C44 Cr2 71.10(13)
C45 C44 H44A 126.1
C43 C44 H44A 126.1
Cr2 C44 H44A 123.4
C44 C45 C41 109.8(2)
C44 C45 Cr2 71.56(13)
C41 C45 Cr2 71.53(13)
C44 C45 H45A 125.1
C41 C45 H45A 125.1
Cr2 C45 H45A 123.4
N1 C51 C52 112.1(2)
N1 C51 C53 113.6(2)
C52 C51 C53 113.4(2)
N1 C51 H51A 105.6
C52 C51 H51A 105.6
C53 C51 H51A 105.6
C51 C52 H52A 109.5
C51 C52 H52B 109.5
H52A C52 H52B 109.5
C51 C52 H52C 109.5
H52A C52 H52C 109.5
H52B C52 H52C 109.5
C51 C53 H53A 109.5
C51 C53 H53B 109.5
H53A C53 H53B 109.5
C51 C53 H53C 109.5
H53A C53 H53C 109.5
H53B C53 H53C 109.5
N1 C54 C55 112.6(2)
N1 C54 C56 111.8(2)
C55 C54 C56 112.1(2)
N1 C54 H54A 106.6
C55 C54 H54A 106.6
C56 C54 H54A 106.6
C54 C55 H55A 109.5
C54 C55 H55B 109.5
H55A C55 H55B 109.5
C54 C55 H55C 109.5
H55A C55 H55C 109.5
H55B C55 H55C 109.5
C54 C56 H56A 109.5
C54 C56 H56B 109.5
H56A C56 H56B 109.5
C54 C56 H56C 109.5
H56A C56 H56C 109.5
H56B C56 H56C 109.5
N2 C57 C58 112.4(2)
N2 C57 C59 112.4(2)
C58 C57 C59 111.8(2)
N2 C57 H57A 106.6
C58 C57 H57A 106.6
C59 C57 H57A 106.6
C57 C58 H58A 109.5
C57 C58 H58B 109.5
H58A C58 H58B 109.5
C57 C58 H58C 109.5
H58A C58 H58C 109.5
H58B C58 H58C 109.5
C57 C59 H59A 109.5
C57 C59 H59B 109.5
H59A C59 H59B 109.5
C57 C59 H59C 109.5
H59A C59 H59C 109.5
H59B C59 H59C 109.5
N2 C60 C61 113.3(2)
N2 C60 C62 111.7(2)
C61 C60 C62 112.6(2)
N2 C60 H60A 106.2
C61 C60 H60A 106.2
C62 C60 H60A 106.2
C60 C61 H61A 109.5
C60 C61 H61B 109.5
H61A C61 H61B 109.5
C60 C61 H61C 109.5
H61A C61 H61C 109.5
H61B C61 H61C 109.5
C60 C62 H62A 109.5
C60 C62 H62B 109.5
H62A C62 H62B 109.5
C60 C62 H62C 109.5
H62A C62 H62C 109.5
H62B C62 H62C 109.5
N3 C71 C73 112.8(2)
N3 C71 C72 113.0(2)
C73 C71 C72 113.1(2)
N3 C71 H71A 105.7
C73 C71 H71A 105.7
C72 C71 H71A 105.7
C71 C72 H72A 109.5
C71 C72 H72B 109.5
H72A C72 H72B 109.5
C71 C72 H72C 109.5
H72A C72 H72C 109.5
H72B C72 H72C 109.5
C71 C73 H73A 109.5
C71 C73 H73B 109.5
H73A C73 H73B 109.5
C71 C73 H73C 109.5
H73A C73 H73C 109.5
H73B C73 H73C 109.5
N3 C74 C75 112.12(19)
N3 C74 C76 111.9(2)
C75 C74 C76 111.5(2)
N3 C74 H74A 107.0
C75 C74 H74A 107.0
C76 C74 H74A 107.0
C74 C75 H75A 109.5
C74 C75 H75B 109.5
H75A C75 H75B 109.5
C74 C75 H75C 109.5
H75A C75 H75C 109.5
H75B C75 H75C 109.5
C74 C76 H76A 109.5
C74 C76 H76B 109.5
H76A C76 H76B 109.5
C74 C76 H76C 109.5
H76A C76 H76C 109.5
H76B C76 H76C 109.5
N4 C77 C78 113.6(2)
N4 C77 C79 111.9(2)
C78 C77 C79 112.2(2)
N4 C77 H77A 106.2
C78 C77 H77A 106.2
C79 C77 H77A 106.2
C77 C78 H78A 109.5
C77 C78 H78B 109.5
H78A C78 H78B 109.5
C77 C78 H78C 109.5
H78A C78 H78C 109.5
H78B C78 H78C 109.5
C77 C79 H79A 109.5
C77 C79 H79B 109.5
H79A C79 H79B 109.5
C77 C79 H79C 109.5
H79A C79 H79C 109.5
H79B C79 H79C 109.5
N4 C80 C81 112.8(2)
N4 C80 C82 111.5(2)
C81 C80 C82 111.9(2)
N4 C80 H80A 106.8
C81 C80 H80A 106.7
C82 C80 H80A 106.7
C80 C81 H81A 109.5
C80 C81 H81B 109.5
H81A C81 H81B 109.5
C80 C81 H81C 109.5
H81A C81 H81C 109.5
H81B C81 H81C 109.5
C80 C82 H82A 109.5
C80 C82 H82B 109.5
H82A C82 H82B 109.5
C80 C82 H82C 109.5
H82A C82 H82C 109.5
H82B C82 H82C 109.5

loop_
_geom_bond_atom_site_label_1
_geom_bond_atom_site_label_2
_geom_bond_distance
Cr1 C17 2.148(2)
Cr1 C14 2.161(2)
Cr1 C13 2.166(2)
Cr1 C15 2.167(2)
Cr1 C16 2.168(2)
Cr1 C12 2.171(2)
Cr1 C22 2.185(2)
Cr1 C25 2.188(2)
Cr1 C24 2.194(2)
Cr1 C11 2.198(2)
Cr1 C21 2.200(2)
Cr1 C23 2.201(2)
Cl1 B1 1.808(3)
N1 B1 1.391(3)
N1 C54 1.486(3)
N1 C51 1.497(3)
B1 C11 1.576(3)
Cr2 C32 2.150(2)
Cr2 C33 2.154(2)
Cr2 C36 2.161(2)
Cr2 C35 2.163(3)
Cr2 C37 2.163(2)
Cr2 C34 2.165(2)
Cr2 C42 2.181(2)
Cr2 C45 2.185(2)
Cr2 C44 2.192(2)
Cr2 C43 2.193(2)
Cr2 C41 2.199(2)
Cr2 C31 2.210(2)
Cl2 B2 1.825(3)
B2 N2 1.398(3)
B2 C21 1.559(3)
N2 C57 1.484(3)
N2 C60 1.497(3)
Cl3 B3 1.807(3)
N3 B3 1.391(3)
N3 C74 1.491(3)
N3 C71 1.493(3)
B3 C31 1.580(3)
Cl4 B4 1.825(3)
N4 B4 1.390(3)
N4 C77 1.485(3)
N4 C80 1.488(3)
B4 C41 1.564(4)
C11 C17 1.421(3)
C11 C12 1.432(3)
C12 C13 1.400(4)
C12 H12A 0.9500
C13 C14 1.411(3)
C13 H13A 0.9500
C14 C15 1.408(4)
C14 H14A 0.9500
C15 C16 1.395(4)
C15 H15A 0.9500
C16 C17 1.408(3)
C16 H16A 0.9500
C17 H17A 0.9500
C21 C22 1.434(3)
C21 C25 1.439(3)
C22 C23 1.409(3)
C22 H22A 0.9500
C23 C24 1.407(4)
C23 H23A 0.9500
C24 C25 1.409(3)
C24 H24A 0.9500
C25 H25A 0.9500
C31 C37 1.418(3)
C31 C32 1.420(3)
C32 C33 1.407(3)
C32 H32A 0.9500
C33 C34 1.405(4)
C33 H33A 0.9500
C34 C35 1.409(4)
C34 H34A 0.9500
C35 C36 1.403(4)
C35 H35A 0.9500
C36 C37 1.414(3)
C36 H36A 0.9500
C37 H37A 0.9500
C41 C45 1.429(3)
C41 C42 1.438(3)
C42 C43 1.409(4)
C42 H42A 0.9500
C43 C44 1.424(4)
C43 H43A 0.9500
C44 C45 1.403(4)
C44 H44A 0.9500
C45 H45A 0.9500
C51 C52 1.517(3)
C51 C53 1.518(3)
C51 H51A 1.0000
C52 H52A 0.9800
C52 H52B 0.9800
C52 H52C 0.9800
C53 H53A 0.9800
C53 H53B 0.9800
C53 H53C 0.9800
C54 C55 1.528(4)
C54 C56 1.533(3)
C54 H54A 1.0000
C55 H55A 0.9800
C55 H55B 0.9800
C55 H55C 0.9800
C56 H56A 0.9800
C56 H56B 0.9800
C56 H56C 0.9800
C57 C58 1.523(4)
C57 C59 1.525(3)
C57 H57A 1.0000
C58 H58A 0.9800
C58 H58B 0.9800
C58 H58C 0.9800
C59 H59A 0.9800
C59 H59B 0.9800
C59 H59C 0.9800
C60 C61 1.519(4)
C60 C62 1.528(4)
C60 H60A 1.0000
C61 H61A 0.9800
C61 H61B 0.9800
C61 H61C 0.9800
C62 H62A 0.9800
C62 H62B 0.9800
C62 H62C 0.9800
C71 C73 1.527(3)
C71 C72 1.528(4)
C71 H71A 1.0000
C72 H72A 0.9800
C72 H72B 0.9800
C72 H72C 0.9800
C73 H73A 0.9800
C73 H73B 0.9800
C73 H73C 0.9800
C74 C75 1.524(3)
C74 C76 1.525(4)
C74 H74A 1.0000
C75 H75A 0.9800
C75 H75B 0.9800
C75 H75C 0.9800
C76 H76A 0.9800
C76 H76B 0.9800
C76 H76C 0.9800
C77 C78 1.519(4)
C77 C79 1.532(4)
C77 H77A 1.0000
C78 H78A 0.9800
C78 H78B 0.9800
C78 H78C 0.9800
C79 H79A 0.9800
C79 H79B 0.9800
C79 H79C 0.9800
C80 C81 1.530(4)
C80 C82 1.532(4)
C80 H80A 1.0000
C81 H81A 0.9800
C81 H81B 0.9800
C81 H81C 0.9800
C82 H82A 0.9800
C82 H82B 0.9800
C82 H82C 0.9800

loop_
_geom_torsion_atom_site_label_1
_geom_torsion_atom_site_label_2
_geom_torsion_atom_site_label_3
_geom_torsion_atom_site_label_4
_geom_torsion
C54 N1 B1 C11 -6.5(4)
C51 N1 B1 C11 175.6(2)
C54 N1 B1 Cl1 171.71(18)
C51 N1 B1 Cl1 -6.2(3)
C21 B2 N2 C57 -15.6(3)
Cl2 B2 N2 C57 163.76(17)
C21 B2 N2 C60 161.0(2)
Cl2 B2 N2 C60 -19.7(3)
C74 N3 B3 C31 5.4(4)
C71 N3 B3 C31 -176.3(2)
C74 N3 B3 Cl3 -173.07(17)
C71 N3 B3 Cl3 5.2(3)
C77 N4 B4 C41 -162.2(2)
C80 N4 B4 C41 13.9(3)
C77 N4 B4 Cl4 19.1(3)
C80 N4 B4 Cl4 -164.81(18)
N1 B1 C11 C17 129.8(3)
Cl1 B1 C11 C17 -48.5(3)
N1 B1 C11 C12 -57.1(3)
Cl1 B1 C11 C12 124.6(2)
N1 B1 C11 Cr1 -143.9(2)
Cl1 B1 C11 Cr1 37.9(3)
C14 Cr1 C11 C17 -90.43(15)
C13 Cr1 C11 C17 -121.02(15)
C15 Cr1 C11 C17 -52.33(15)
C16 Cr1 C11 C17 -21.98(13)
C12 Cr1 C11 C17 -142.1(2)
C22 Cr1 C11 C17 132.1(3)
C25 Cr1 C11 C17 117.38(14)
C24 Cr1 C11 C17 79.49(15)
C21 Cr1 C11 C17 148.98(14)
C23 Cr1 C11 C17 59.3(2)
C17 Cr1 C11 C12 142.1(2)
C14 Cr1 C11 C12 51.69(15)
C13 Cr1 C11 C12 21.11(14)
C15 Cr1 C11 C12 89.80(15)
C16 Cr1 C11 C12 120.14(15)
C22 Cr1 C11 C12 -85.8(3)
C25 Cr1 C11 C12 -100.50(14)
C24 Cr1 C11 C12 -138.38(14)
C21 Cr1 C11 C12 -68.90(16)
C23 Cr1 C11 C12 -158.61(15)
C17 Cr1 C11 B1 -109.2(3)
C14 Cr1 C11 B1 160.4(2)
C13 Cr1 C11 B1 129.8(2)
C15 Cr1 C11 B1 -161.5(2)
C16 Cr1 C11 B1 -131.2(2)
C12 Cr1 C11 B1 108.7(3)
C22 Cr1 C11 B1 22.9(4)
C25 Cr1 C11 B1 8.2(2)
C24 Cr1 C11 B1 -29.7(2)
C21 Cr1 C11 B1 39.8(3)
C23 Cr1 C11 B1 -49.9(3)
C17 C11 C12 C13 0.4(4)
B1 C11 C12 C13 -172.3(2)
Cr1 C11 C12 C13 -43.8(2)
C17 C11 C12 Cr1 44.2(2)
B1 C11 C12 Cr1 -128.46(19)
C17 Cr1 C12 C13 122.34(16)
C14 Cr1 C12 C13 21.18(14)
C15 Cr1 C12 C13 52.82(15)
C16 Cr1 C12 C13 90.43(15)
C22 Cr1 C12 C13 -60.94(19)
C25 Cr1 C12 C13 -126.26(14)
C24 Cr1 C12 C13 -155.01(15)
C11 Cr1 C12 C13 145.9(2)
C21 Cr1 C12 C13 -86.63(15)
C23 Cr1 C12 C13 -120.3(4)
C17 Cr1 C12 C11 -23.56(14)
C14 Cr1 C12 C11 -124.72(15)
C13 Cr1 C12 C11 -145.9(2)
C15 Cr1 C12 C11 -93.07(15)
C16 Cr1 C12 C11 -55.47(15)
C22 Cr1 C12 C11 153.16(14)
C25 Cr1 C12 C11 87.84(14)
C24 Cr1 C12 C11 59.09(17)
C21 Cr1 C12 C11 127.47(14)
C23 Cr1 C12 C11 93.8(4)
C11 C12 C13 C14 1.0(4)
Cr1 C12 C13 C14 -43.1(2)
C11 C12 C13 Cr1 44.1(2)
C17 Cr1 C13 C12 -53.42(15)
C14 Cr1 C13 C12 -146.1(2)
C15 Cr1 C13 C12 -122.95(16)
C16 Cr1 C13 C12 -91.54(15)
C22 Cr1 C13 C12 140.05(14)
C25 Cr1 C13 C12 68.68(16)
C24 Cr1 C13 C12 69.0(3)
C11 Cr1 C13 C12 -21.40(14)
C21 Cr1 C13 C12 102.19(14)
C23 Cr1 C13 C12 158.27(16)
C17 Cr1 C13 C14 92.72(15)
C15 Cr1 C13 C14 23.20(14)
C16 Cr1 C13 C14 54.61(15)
C12 Cr1 C13 C14 146.1(2)
C22 Cr1 C13 C14 -73.80(16)
C25 Cr1 C13 C14 -145.18(14)
C24 Cr1 C13 C14 -144.9(3)
C11 Cr1 C13 C14 124.75(16)
C21 Cr1 C13 C14 -111.66(15)
C23 Cr1 C13 C14 -55.6(2)
C12 C13 C14 C15 -3.1(4)
Cr1 C13 C14 C15 -46.4(2)
C12 C13 C14 Cr1 43.3(2)
C17 Cr1 C14 C15 52.66(15)
C13 Cr1 C14 C15 142.6(2)
C16 Cr1 C14 C15 21.90(13)
C12 Cr1 C14 C15 121.66(15)
C22 Cr1 C14 C15 -101.19(14)
C25 Cr1 C14 C15 -150.77(17)
C24 Cr1 C14 C15 -65.2(3)
C11 Cr1 C14 C15 90.93(14)
C21 Cr1 C14 C15 -138.32(14)
C23 Cr1 C14 C15 -67.77(16)
C17 Cr1 C14 C13 -89.98(15)
C15 Cr1 C14 C13 -142.6(2)
C16 Cr1 C14 C13 -120.74(16)
C12 Cr1 C14 C13 -20.98(14)
C22 Cr1 C14 C13 116.17(15)
C25 Cr1 C14 C13 66.6(2)
C24 Cr1 C14 C13 152.2(2)
C11 Cr1 C14 C13 -51.71(15)
C21 Cr1 C14 C13 79.04(15)
C23 Cr1 C14 C13 149.59(14)
C13 C14 C15 C16 1.8(4)
Cr1 C14 C15 C16 -44.6(2)
C13 C14 C15 Cr1 46.3(2)
C17 Cr1 C15 C16 21.10(13)
C14 Cr1 C15 C16 144.6(2)
C13 Cr1 C15 C16 121.31(15)
C12 Cr1 C15 C16 90.39(15)
C22 Cr1 C15 C16 -129.33(14)
C25 Cr1 C15 C16 -92.5(3)
C24 Cr1 C15 C16 -63.71(17)
C11 Cr1 C15 C16 52.06(15)
C21 Cr1 C15 C16 -153.14(14)
C23 Cr1 C15 C16 -91.21(15)
C17 Cr1 C15 C14 -123.46(15)
C13 Cr1 C15 C14 -23.25(14)
C16 Cr1 C15 C14 -144.6(2)
C12 Cr1 C15 C14 -54.17(14)
C22 Cr1 C15 C14 86.11(15)
C25 Cr1 C15 C14 122.9(3)
C24 Cr1 C15 C14 151.73(14)
C11 Cr1 C15 C14 -92.50(14)
C21 Cr1 C15 C14 62.30(18)
C23 Cr1 C15 C14 124.23(14)
C14 C15 C16 C17 2.1(4)
Cr1 C15 C16 C17 -42.4(2)
C14 C15 C16 Cr1 44.4(2)
C17 Cr1 C16 C15 -146.3(2)
C14 Cr1 C16 C15 -22.11(14)
C13 Cr1 C16 C15 -54.15(15)
C12 Cr1 C16 C15 -91.86(15)
C22 Cr1 C16 C15 65.05(17)
C25 Cr1 C16 C15 151.95(15)
C24 Cr1 C16 C15 132.52(14)
C11 Cr1 C16 C15 -124.28(15)
C21 Cr1 C16 C15 79.3(3)
C23 Cr1 C16 C15 95.02(15)
C14 Cr1 C16 C17 124.19(15)
C13 Cr1 C16 C17 92.15(14)
C15 Cr1 C16 C17 146.3(2)
C12 Cr1 C16 C17 54.44(14)
C22 Cr1 C16 C17 -148.65(14)
C25 Cr1 C16 C17 -61.74(19)
C24 Cr1 C16 C17 -81.18(14)
C11 Cr1 C16 C17 22.02(13)
C21 Cr1 C16 C17 -134.4(3)
C23 Cr1 C16 C17 -118.68(14)
C15 C16 C17 C11 -3.8(4)
Cr1 C16 C17 C11 -46.4(2)
C15 C16 C17 Cr1 42.7(2)
C12 C11 C17 C16 1.6(4)
B1 C11 C17 C16 174.2(2)
Cr1 C11 C17 C16 46.1(2)
C12 C11 C17 Cr1 -44.5(2)
B1 C11 C17 Cr1 128.1(2)
C14 Cr1 C17 C16 -51.82(14)
C13 Cr1 C17 C16 -89.97(14)
C15 Cr1 C17 C16 -20.84(13)
C12 Cr1 C17 C16 -121.11(15)
C22 Cr1 C17 C16 63.5(2)
C25 Cr1 C17 C16 141.36(14)
C24 Cr1 C17 C16 106.59(14)
C11 Cr1 C17 C16 -144.7(2)
C21 Cr1 C17 C16 150.50(18)
C23 Cr1 C17 C16 71.92(16)
C14 Cr1 C17 C11 92.90(14)
C13 Cr1 C17 C11 54.76(14)
C15 Cr1 C17 C11 123.88(15)
C16 Cr1 C17 C11 144.7(2)
C12 Cr1 C17 C11 23.61(14)
C22 Cr1 C17 C11 -151.76(18)
C25 Cr1 C17 C11 -73.92(15)
C24 Cr1 C17 C11 -108.69(14)
C21 Cr1 C17 C11 -64.8(2)
C23 Cr1 C17 C11 -143.35(14)
N2 B2 C21 C22 171.5(2)
Cl2 B2 C21 C22 -7.8(3)
N2 B2 C21 C25 -20.7(4)
Cl2 B2 C21 C25 160.0(2)
N2 B2 C21 Cr1 -105.6(2)
Cl2 B2 C21 Cr1 75.01(19)
C17 Cr1 C21 C22 -128.7(2)
C14 Cr1 C21 C22 75.26(16)
C13 Cr1 C21 C22 113.22(14)
C15 Cr1 C21 C22 39.49(19)
C16 Cr1 C21 C22 -19.3(3)
C12 Cr1 C21 C22 151.51(14)
C25 Cr1 C21 C22 -115.2(2)
C24 Cr1 C21 C22 -78.59(15)
C11 Cr1 C21 C22 -171.67(14)
C23 Cr1 C21 C22 -36.74(14)
C17 Cr1 C21 C25 -13.5(3)
C14 Cr1 C21 C25 -169.53(13)
C13 Cr1 C21 C25 -131.58(14)
C15 Cr1 C21 C25 154.70(14)
C16 Cr1 C21 C25 95.9(3)
C12 Cr1 C21 C25 -93.28(15)
C22 Cr1 C21 C25 115.2(2)
C24 Cr1 C21 C25 36.62(14)
C11 Cr1 C21 C25 -56.46(16)
C23 Cr1 C21 C25 78.46(15)
C17 Cr1 C21 B2 111.8(2)
C14 Cr1 C21 B2 -44.2(2)
C13 Cr1 C21 B2 -6.30(19)
C15 Cr1 C21 B2 -80.0(2)
C16 Cr1 C21 B2 -138.9(3)
C12 Cr1 C21 B2 32.00(19)
C22 Cr1 C21 B2 -119.5(2)
C25 Cr1 C21 B2 125.3(2)
C24 Cr1 C21 B2 161.9(2)
C11 Cr1 C21 B2 68.8(2)
C23 Cr1 C21 B2 -156.3(2)
C25 C21 C22 C23 0.2(2)
B2 C21 C22 C23 170.4(2)
Cr1 C21 C22 C23 62.35(16)
C25 C21 C22 Cr1 -62.15(15)
B2 C21 C22 Cr1 108.1(2)
C17 Cr1 C22 C23 12.7(3)
C14 Cr1 C22 C23 127.17(16)
C13 Cr1 C22 C23 163.89(15)
C15 Cr1 C22 C23 88.87(16)
C16 Cr1 C22 C23 54.30(18)
C12 Cr1 C22 C23 -160.87(15)
C25 Cr1 C22 C23 -79.34(16)
C24 Cr1 C22 C23 -36.99(15)
C11 Cr1 C22 C23 -95.6(3)
C21 Cr1 C22 C23 -118.3(2)
C17 Cr1 C22 C21 131.00(19)
C14 Cr1 C22 C21 -114.51(15)
C13 Cr1 C22 C21 -77.78(15)
C15 Cr1 C22 C21 -152.80(14)
C16 Cr1 C22 C21 172.63(13)
C12 Cr1 C22 C21 -42.5(2)
C25 Cr1 C22 C21 38.99(14)
C24 Cr1 C22 C21 81.34(15)
C11 Cr1 C22 C21 22.7(4)
C23 Cr1 C22 C21 118.3(2)
C21 C22 C23 C24 -0.6(3)
Cr1 C22 C23 C24 61.49(16)
C21 C22 C23 Cr1 -62.10(16)
C17 Cr1 C23 C24 68.59(16)
C14 Cr1 C23 C24 178.24(14)
C13 Cr1 C23 C24 -146.47(18)
C15 Cr1 C23 C24 142.95(14)
C16 Cr1 C23 C24 104.93(14)
C12 Cr1 C23 C24 -44.0(4)
C22 Cr1 C23 C24 -118.1(2)
C25 Cr1 C23 C24 -37.50(14)
C11 Cr1 C23 C24 33.0(2)
C21 Cr1 C23 C24 -80.65(15)
C17 Cr1 C23 C22 -173.34(14)
C14 Cr1 C23 C22 -63.69(17)
C13 Cr1 C23 C22 -28.4(2)
C15 Cr1 C23 C22 -98.98(15)
C16 Cr1 C23 C22 -137.00(15)
C12 Cr1 C23 C22 74.1(4)
C25 Cr1 C23 C22 80.57(15)
C24 Cr1 C23 C22 118.1(2)
C11 Cr1 C23 C22 151.11(15)
C21 Cr1 C23 C22 37.42(14)
C22 C23 C24 C25 0.8(3)
Cr1 C23 C24 C25 61.99(16)
C22 C23 C24 Cr1 -61.21(16)
C17 Cr1 C24 C23 -121.09(14)
C14 Cr1 C24 C23 -3.8(3)
C13 Cr1 C24 C23 117.0(3)
C15 Cr1 C24 C23 -48.64(17)
C16 Cr1 C24 C23 -83.22(14)
C12 Cr1 C24 C23 167.44(13)
C22 Cr1 C24 C23 37.14(13)
C25 Cr1 C24 C23 117.4(2)
C11 Cr1 C24 C23 -158.81(13)
C21 Cr1 C24 C23 80.08(14)
C17 Cr1 C24 C25 121.46(14)
C14 Cr1 C24 C25 -121.2(2)
C13 Cr1 C24 C25 -0.4(3)
C15 Cr1 C24 C25 -166.08(14)
C16 Cr1 C24 C25 159.33(14)
C12 Cr1 C24 C25 50.00(18)
C22 Cr1 C24 C25 -80.31(15)
C11 Cr1 C24 C25 83.74(15)
C21 Cr1 C24 C25 -37.36(13)
C23 Cr1 C24 C25 -117.4(2)
C23 C24 C25 C21 -0.7(3)
Cr1 C24 C25 C21 61.69(16)
C23 C24 C25 Cr1 -62.36(16)
C22 C21 C25 C24 0.3(2)
B2 C21 C25 C24 -169.3(2)
Cr1 C21 C25 C24 -61.82(16)
C22 C21 C25 Cr1 62.10(15)
B2 C21 C25 Cr1 -107.5(2)
C17 Cr1 C25 C24 -68.34(16)
C14 Cr1 C25 C24 137.46(18)
C13 Cr1 C25 C24 179.84(14)
C15 Cr1 C25 C24 38.8(4)
C16 Cr1 C25 C24 -31.7(2)
C12 Cr1 C25 C24 -144.23(14)
C22 Cr1 C25 C24 79.67(15)
C11 Cr1 C25 C24 -105.35(15)
C21 Cr1 C25 C24 118.5(2)
C23 Cr1 C25 C24 37.32(14)
C17 Cr1 C25 C21 173.12(13)
C14 Cr1 C25 C21 18.9(2)
C13 Cr1 C25 C21 61.29(16)
C15 Cr1 C25 C21 -79.8(3)
C16 Cr1 C25 C21 -150.28(15)
C12 Cr1 C25 C21 97.23(14)
C22 Cr1 C25 C21 -38.87(13)
C24 Cr1 C25 C21 -118.5(2)
C11 Cr1 C25 C21 136.10(14)
C23 Cr1 C25 C21 -81.23(15)
N3 B3 C31 C37 52.0(3)
Cl3 B3 C31 C37 -129.44(19)
N3 B3 C31 C32 -135.4(2)
Cl3 B3 C31 C32 43.2(3)
N3 B3 C31 Cr2 139.1(2)
Cl3 B3 C31 Cr2 -42.4(3)
C32 Cr2 C31 C37 -143.1(2)
C33 Cr2 C31 C37 -120.86(15)
C36 Cr2 C31 C37 -21.37(14)
C35 Cr2 C31 C37 -51.93(15)
C34 Cr2 C31 C37 -90.06(15)
C42 Cr2 C31 C37 102.00(14)
C45 Cr2 C31 C37 78.2(3)
C44 Cr2 C31 C37 159.43(15)
C43 Cr2 C31 C37 139.79(14)
C41 Cr2 C31 C37 68.99(16)
C33 Cr2 C31 C32 22.22(15)
C36 Cr2 C31 C32 121.71(16)
C35 Cr2 C31 C32 91.15(15)
C37 Cr2 C31 C32 143.1(2)
C34 Cr2 C31 C32 53.02(15)
C42 Cr2 C31 C32 -114.92(15)
C45 Cr2 C31 C32 -138.7(3)
C44 Cr2 C31 C32 -57.5(2)
C43 Cr2 C31 C32 -77.13(15)
C41 Cr2 C31 C32 -147.93(14)
C32 Cr2 C31 B3 107.7(3)
C33 Cr2 C31 B3 129.9(2)
C36 Cr2 C31 B3 -130.6(2)
C35 Cr2 C31 B3 -161.1(2)
C37 Cr2 C31 B3 -109.2(3)
C34 Cr2 C31 B3 160.7(2)
C42 Cr2 C31 B3 -7.2(2)
C45 Cr2 C31 B3 -31.0(4)
C44 Cr2 C31 B3 50.2(3)
C43 Cr2 C31 B3 30.6(2)
C41 Cr2 C31 B3 -40.2(3)
C37 C31 C32 C33 -3.0(4)
B3 C31 C32 C33 -175.1(2)
Cr2 C31 C32 C33 -46.0(2)
C37 C31 C32 Cr2 43.1(2)
B3 C31 C32 Cr2 -129.03(19)
C36 Cr2 C32 C33 90.21(16)
C35 Cr2 C32 C33 52.26(16)
C37 Cr2 C32 C33 121.53(16)
C34 Cr2 C32 C33 21.12(15)
C42 Cr2 C32 C33 -139.40(15)
C45 Cr2 C32 C33 -63.9(3)
C44 Cr2 C32 C33 -69.21(17)
C43 Cr2 C32 C33 -103.81(15)
C41 Cr2 C32 C33 -151.64(18)
C31 Cr2 C32 C33 144.4(2)
C33 Cr2 C32 C31 -144.4(2)
C36 Cr2 C32 C31 -54.21(15)
C35 Cr2 C32 C31 -92.16(15)
C37 Cr2 C32 C31 -22.89(13)
C34 Cr2 C32 C31 -123.30(16)
C42 Cr2 C32 C31 76.18(15)
C45 Cr2 C32 C31 151.67(18)
C44 Cr2 C32 C31 146.37(14)
C43 Cr2 C32 C31 111.77(14)
C41 Cr2 C32 C31 63.9(2)
C31 C32 C33 C34 3.4(4)
Cr2 C32 C33 C34 -43.4(3)
C31 C32 C33 Cr2 46.8(2)
C32 Cr2 C33 C34 146.1(2)
C36 Cr2 C33 C34 53.94(16)
C35 Cr2 C33 C34 22.19(15)
C37 Cr2 C33 C34 92.15(15)
C42 Cr2 C33 C34 -151.01(15)
C45 Cr2 C33 C34 -63.45(18)
C44 Cr2 C33 C34 -91.93(16)
C43 Cr2 C33 C34 -130.22(15)
C41 Cr2 C33 C34 -83.8(3)
C31 Cr2 C33 C34 123.96(16)
C36 Cr2 C33 C32 -92.14(15)
C35 Cr2 C33 C32 -123.89(16)
C37 Cr2 C33 C32 -53.93(15)
C34 Cr2 C33 C32 -146.1(2)
C42 Cr2 C33 C32 62.91(19)
C45 Cr2 C33 C32 150.47(14)
C44 Cr2 C33 C32 121.99(15)
C43 Cr2 C33 C32 83.70(15)
C41 Cr2 C33 C32 130.1(3)
C31 Cr2 C33 C32 -22.12(14)
C32 C33 C34 C35 -1.2(4)
Cr2 C33 C34 C35 -44.4(2)
C32 C33 C34 Cr2 43.1(3)
C32 Cr2 C34 C33 -21.22(14)
C36 Cr2 C34 C33 -121.58(16)
C35 Cr2 C34 C33 -144.4(2)
C37 Cr2 C34 C33 -90.19(15)
C42 Cr2 C34 C33 88.6(3)
C45 Cr2 C34 C33 131.56(15)
C44 Cr2 C34 C33 93.87(16)
C43 Cr2 C34 C33 65.27(18)
C41 Cr2 C34 C33 153.57(15)
C31 Cr2 C34 C33 -52.28(16)
C32 Cr2 C34 C35 123.15(16)
C33 Cr2 C34 C35 144.4(2)
C36 Cr2 C34 C35 22.78(14)
C37 Cr2 C34 C35 54.18(15)
C42 Cr2 C34 C35 -127.1(3)
C45 Cr2 C34 C35 -84.07(15)
C44 Cr2 C34 C35 -121.77(15)
C43 Cr2 C34 C35 -150.36(14)
C41 Cr2 C34 C35 -62.1(2)
C31 Cr2 C34 C35 92.09(15)
C33 C34 C35 C36 -1.4(4)
Cr2 C34 C35 C36 -45.6(2)
C33 C34 C35 Cr2 44.2(2)
C32 Cr2 C35 C36 90.13(15)
C33 Cr2 C35 C36 121.10(16)
C37 Cr2 C35 C36 21.54(14)
C34 Cr2 C35 C36 143.3(2)
C42 Cr2 C35 C36 -68.1(2)
C45 Cr2 C35 C36 -113.66(15)
C44 Cr2 C35 C36 -147.82(14)
C43 Cr2 C35 C36 -153.2(2)
C41 Cr2 C35 C36 -77.41(16)
C31 Cr2 C35 C36 52.03(16)
C32 Cr2 C35 C34 -53.14(15)
C33 Cr2 C35 C34 -22.17(14)
C36 Cr2 C35 C34 -143.3(2)
C37 Cr2 C35 C34 -121.73(16)
C42 Cr2 C35 C34 148.67(18)
C45 Cr2 C35 C34 103.06(15)
C44 Cr2 C35 C34 68.90(16)
C43 Cr2 C35 C34 63.5(3)
C41 Cr2 C35 C34 139.31(14)
C31 Cr2 C35 C34 -91.25(15)
C34 C35 C36 C37 2.0(4)
Cr2 C35 C36 C37 -43.7(2)
C34 C35 C36 Cr2 45.6(2)
C32 Cr2 C36 C35 -92.74(15)
C33 Cr2 C36 C35 -54.51(15)
C37 Cr2 C36 C35 -145.6(2)
C34 Cr2 C36 C35 -22.86(15)
C42 Cr2 C36 C35 145.66(15)
C45 Cr2 C36 C35 75.31(16)
C44 Cr2 C36 C35 54.8(2)
C43 Cr2 C36 C35 138.7(3)
C41 Cr2 C36 C35 113.44(15)
C31 Cr2 C36 C35 -124.37(16)
C32 Cr2 C36 C37 52.83(15)
C33 Cr2 C36 C37 91.06(15)
C35 Cr2 C36 C37 145.6(2)
C34 Cr2 C36 C37 122.71(16)
C42 Cr2 C36 C37 -68.77(17)
C45 Cr2 C36 C37 -139.13(14)
C44 Cr2 C36 C37 -159.60(15)
C43 Cr2 C36 C37 -75.7(3)
C41 Cr2 C36 C37 -100.99(15)
C31 Cr2 C36 C37 21.20(14)
C35 C36 C37 C31 -1.2(4)
Cr2 C36 C37 C31 -44.9(2)
C35 C36 C37 Cr2 43.7(2)
C32 C31 C37 C36 1.4(4)
B3 C31 C37 C36 173.5(2)
Cr2 C31 C37 C36 44.3(2)
C32 C31 C37 Cr2 -42.9(2)
B3 C31 C37 Cr2 129.19(19)
C32 Cr2 C37 C36 -122.89(16)
C33 Cr2 C37 C36 -91.06(15)
C35 Cr2 C37 C36 -21.39(15)
C34 Cr2 C37 C36 -53.04(16)
C42 Cr2 C37 C36 127.38(15)
C45 Cr2 C37 C36 60.55(19)
C44 Cr2 C37 C36 108.0(4)
C43 Cr2 C37 C36 155.29(15)
C41 Cr2 C37 C36 87.66(15)
C31 Cr2 C37 C36 -145.9(2)
C32 Cr2 C37 C31 22.97(13)
C33 Cr2 C37 C31 54.80(14)
C36 Cr2 C37 C31 145.9(2)
C35 Cr2 C37 C31 124.47(15)
C34 Cr2 C37 C31 92.82(15)
C42 Cr2 C37 C31 -86.75(14)
C45 Cr2 C37 C31 -153.59(14)
C44 Cr2 C37 C31 -106.1(4)
C43 Cr2 C37 C31 -58.84(18)
C41 Cr2 C37 C31 -126.47(14)
N4 B4 C41 C45 -170.3(2)
Cl4 B4 C41 C45 8.5(3)
N4 B4 C41 C42 19.8(4)
Cl4 B4 C41 C42 -161.4(2)
N4 B4 C41 Cr2 106.0(2)
Cl4 B4 C41 Cr2 -75.24(19)
C32 Cr2 C41 C45 133.66(18)
C33 Cr2 C41 C45 27.3(4)
C36 Cr2 C41 C45 -109.68(15)
C35 Cr2 C41 C45 -72.21(16)
C37 Cr2 C41 C45 -148.51(14)
C34 Cr2 C41 C45 -36.2(2)
C42 Cr2 C41 C45 115.3(2)
C44 Cr2 C41 C45 36.28(15)
C43 Cr2 C41 C45 78.72(15)
C31 Cr2 C41 C45 175.21(13)
C32 Cr2 C41 C42 18.3(2)
C33 Cr2 C41 C42 -88.0(3)
C36 Cr2 C41 C42 134.99(14)
C35 Cr2 C41 C42 172.46(14)
C37 Cr2 C41 C42 96.17(14)
C34 Cr2 C41 C42 -151.55(15)
C45 Cr2 C41 C42 -115.3(2)
C44 Cr2 C41 C42 -79.04(15)
C43 Cr2 C41 C42 -36.61(14)
C31 Cr2 C41 C42 59.89(16)
C32 Cr2 C41 B4 -107.5(2)
C33 Cr2 C41 B4 146.2(3)
C36 Cr2 C41 B4 9.18(19)
C35 Cr2 C41 B4 46.6(2)
C37 Cr2 C41 B4 -29.65(19)
C34 Cr2 C41 B4 82.6(2)
C42 Cr2 C41 B4 -125.8(2)
C45 Cr2 C41 B4 118.9(2)
C44 Cr2 C41 B4 155.1(2)
C43 Cr2 C41 B4 -162.4(2)
C31 Cr2 C41 B4 -65.9(2)
C45 C41 C42 C43 0.0(3)
B4 C41 C42 C43 171.3(2)
Cr2 C41 C42 C43 62.02(17)
C45 C41 C42 Cr2 -62.05(15)
B4 C41 C42 Cr2 109.3(2)
C32 Cr2 C42 C43 71.06(16)
C33 Cr2 C42 C43 34.3(2)
C36 Cr2 C42 C43 -176.50(14)
C35 Cr2 C42 C43 -132.69(19)
C37 Cr2 C42 C43 146.85(15)
C34 Cr2 C42 C43 -31.9(4)
C45 Cr2 C42 C43 -79.94(15)
C44 Cr2 C42 C43 -37.75(14)
C41 Cr2 C42 C43 -118.6(2)
C31 Cr2 C42 C43 108.41(15)
C32 Cr2 C42 C41 -170.30(13)
C33 Cr2 C42 C41 152.96(14)
C36 Cr2 C42 C41 -57.85(17)
C35 Cr2 C42 C41 -14.0(2)
C37 Cr2 C42 C41 -94.51(14)
C34 Cr2 C42 C41 86.8(3)
C45 Cr2 C42 C41 38.70(14)
C44 Cr2 C42 C41 80.89(15)
C43 Cr2 C42 C41 118.6(2)
C31 Cr2 C42 C41 -132.95(14)
C41 C42 C43 C44 -0.1(3)
Cr2 C42 C43 C44 61.81(16)
C41 C42 C43 Cr2 -61.93(16)
C32 Cr2 C43 C42 -118.70(15)
C33 Cr2 C43 C42 -156.97(14)
C36 Cr2 C43 C42 9.4(4)
C35 Cr2 C43 C42 125.2(2)
C37 Cr2 C43 C42 -47.7(2)
C34 Cr2 C43 C42 167.81(14)
C45 Cr2 C43 C42 80.04(15)
C44 Cr2 C43 C42 117.3(2)
C41 Cr2 C43 C42 37.31(14)
C31 Cr2 C43 C42 -81.49(15)
C32 Cr2 C43 C44 123.98(14)
C33 Cr2 C43 C44 85.72(15)
C36 Cr2 C43 C44 -107.9(3)
C35 Cr2 C43 C44 7.9(3)
C37 Cr2 C43 C44 -165.06(14)
C34 Cr2 C43 C44 50.49(18)
C42 Cr2 C43 C44 -117.3(2)
C45 Cr2 C43 C44 -37.27(14)
C41 Cr2 C43 C44 -80.01(15)
C31 Cr2 C43 C44 161.20(14)
C42 C43 C44 C45 0.2(3)
Cr2 C43 C44 C45 61.88(16)
C42 C43 C44 Cr2 -61.64(16)
C32 Cr2 C44 C45 176.12(14)
C33 Cr2 C44 C45 140.36(15)
C36 Cr2 C44 C45 32.8(2)
C35 Cr2 C44 C45 66.53(17)
C37 Cr2 C44 C45 -58.9(5)
C34 Cr2 C44 C45 101.98(15)
C42 Cr2 C44 C45 -79.96(15)
C43 Cr2 C44 C45 -117.4(2)
C41 Cr2 C44 C45 -36.88(14)
C31 Cr2 C44 C45 -148.54(15)
C32 Cr2 C44 C43 -66.47(16)
C33 Cr2 C44 C43 -102.23(15)
C36 Cr2 C44 C43 150.16(16)
C35 Cr2 C44 C43 -176.06(14)
C37 Cr2 C44 C43 58.5(5)
C34 Cr2 C44 C43 -140.61(15)
C42 Cr2 C44 C43 37.45(14)
C45 Cr2 C44 C43 117.4(2)
C41 Cr2 C44 C43 80.53(15)
C31 Cr2 C44 C43 -31.1(2)
C43 C44 C45 C41 -0.3(3)
Cr2 C44 C45 C41 61.66(16)
C43 C44 C45 Cr2 -61.93(16)
C42 C41 C45 C44 0.2(3)
B4 C41 C45 C44 -171.8(2)
Cr2 C41 C45 C44 -61.68(16)
C42 C41 C45 Cr2 61.86(15)
B4 C41 C45 Cr2 -110.2(2)
C32 Cr2 C45 C44 -7.8(3)
C33 Cr2 C45 C44 -50.89(19)
C36 Cr2 C45 C44 -160.22(15)
C35 Cr2 C45 C44 -123.47(16)
C37 Cr2 C45 C44 164.86(15)
C34 Cr2 C45 C44 -85.37(16)
C42 Cr2 C45 C44 80.18(16)
C43 Cr2 C45 C44 37.76(15)
C41 Cr2 C45 C44 119.2(2)
C31 Cr2 C45 C44 106.6(3)
C32 Cr2 C45 C41 -127.0(2)
C33 Cr2 C45 C41 -170.05(14)
C36 Cr2 C45 C41 80.61(15)
C35 Cr2 C45 C41 117.36(15)
C37 Cr2 C45 C41 45.69(19)
C34 Cr2 C45 C41 155.46(14)
C42 Cr2 C45 C41 -38.99(14)
C44 Cr2 C45 C41 -119.2(2)
C43 Cr2 C45 C41 -81.41(15)
C31 Cr2 C45 C41 -12.5(3)
B1 N1 C51 C52 -66.1(3)
C54 N1 C51 C52 115.8(2)
B1 N1 C51 C53 64.0(3)
C54 N1 C51 C53 -114.1(2)
B1 N1 C54 C55 118.4(2)
C51 N1 C54 C55 -63.4(3)
B1 N1 C54 C56 -114.4(2)
C51 N1 C54 C56 63.8(3)
B2 N2 C57 C58 -126.6(2)
C60 N2 C57 C58 56.4(3)
B2 N2 C57 C59 106.2(2)
C60 N2 C57 C59 -70.8(3)
B2 N2 C60 C61 76.9(3)
C57 N2 C60 C61 -106.3(2)
B2 N2 C60 C62 -51.7(3)
C57 N2 C60 C62 125.1(2)
B3 N3 C71 C73 64.1(3)
C74 N3 C71 C73 -117.5(2)
B3 N3 C71 C72 -65.7(3)
C74 N3 C71 C72 112.7(2)
B3 N3 C74 C75 119.0(2)
C71 N3 C74 C75 -59.5(3)
B3 N3 C74 C76 -114.9(2)
C71 N3 C74 C76 66.6(3)
B4 N4 C77 C78 -76.7(3)
C80 N4 C77 C78 106.9(2)
B4 N4 C77 C79 51.6(3)
C80 N4 C77 C79 -124.8(2)
B4 N4 C80 C81 129.1(2)
C77 N4 C80 C81 -54.3(3)
B4 N4 C80 C82 -104.0(2)
C77 N4 C80 C82 72.6(3)
